data_2000913
loop_
_publ_author_name
'Litster, S. A.'
'Mole, L.'
'Redhouse, A. D.'
'Spencer, J. L.'

_publ_section_title
;
 Structure of
 di-\m-chloro-bis[1,3-bis(di-<i>tert</i>-butylphosphino)propaneplatinum(II)]
 tetrafluoroborate 0.8-dichloromethane solvate
;
_journal_issue 5
_journal_name_full 'Acta Crystallographica Section C'
_journal_page_first 913
_journal_page_last 915
_journal_paper_doi 10.1107/S0108270191012611
_journal_volume 48
_journal_year 1992
_chemical_formula_moiety 'C38 H84 Cl2 P4 Pt2,2(B1 F4),0.8(C1 H2 Cl2)'
_chemical_formula_sum 'C39 H86 B2 Cl4 F8 P4 Pt2'
_chemical_formula_weight 1367.7
_space_group_IT_number 2
_space_group_name_Hall '-P 1'
_space_group_name_H-M_alt 'P -1'
_symmetry_cell_setting triclinic
_symmetry_space_group_name_H-M 'P -1'
_cell_angle_alpha 65.35(2)
_cell_angle_beta 77.58(2)
_cell_angle_gamma 66.31(2)
_cell_formula_units_Z 1
_cell_length_a 11.191(3)
_cell_length_b 11.512(3)
_cell_length_c 13.134(3)
_cell_volume 1406.0(7)
_diffrn_radiation_type Mo
_diffrn_radiation_wavelength 0.7107
_exptl_absorpt_coefficient_mu 5.36
_exptl_crystal_density_diffrn 1.615
_exptl_crystal_F_000 677.6
_cod_data_source_file li0109.cif
_cod_data_source_block li0109a
_cod_depositor_comments
;
 Marking attached hydrogen atoms.

 Antanas Vaitkus,
 2018-06-16

 Marking atoms 'Cl(3)', 'Cl(4)' and 'Cl(3A)', 'Cl(4A)' as belonging to disorder
 sites '1' and '2' with the occupancies of 0.6 and 0.2 respectively after
 consulting the original publication.

 Marking the 'C11A' atom as having the occupancy of 0.8 after consulting
 the original publication.

 Antanas Vaitkus,
 2018-06-15
;
_cod_original_cell_volume 1406.1(6)
_cod_database_code 2000913

loop_
_space_group_symop_id
_space_group_symop_operation_xyz
1 x,y,z
2 -x,-y,-z

loop_
_atom_site_label
_atom_site_fract_x
_atom_site_fract_y
_atom_site_fract_z
_atom_site_U_iso_or_equiv
_atom_site_occupancy
_atom_site_disorder_group
_atom_site_attached_hydrogens
Pt(1) -.10060(10) .03260(10) .12590(10) .0210(10) 1 . 0
Cl(1) -.0424(2) -.1183(2) .02650(10) .0430(10) 1 . 0
P(1) -.22850(10) -.07900(10) .25810(10) .0230(10) 1 . 0
P(2) -.14970(10) .20800(10) .18630(10) .0230(10) 1 . 0
C(5) -.3269(5) .0009(5) .3573(4) .028(2) 1 . 2
C(6) -.2667(6) .0718(6) .3953(4) .030(2) 1 . 2
C(7) -.2715(5) .2109(5) .3028(4) .028(2) 1 . 2
C(1) -.3587(6) -.0863(6) .1903(5) .034(2) 1 . 0
C(11) -.3103(7) -.2004(6) .1447(6) .046(3) 1 . 3
C(12) -.4085(7) .0516(6) .0950(6) .043(3) 1 . 3
C(13) -.4763(6) -.1021(7) .2760(6) .048(3) 1 . 3
C(2) -.1256(6) -.2558(5) .3488(5) .033(2) 1 . 0
C(21) -.0560(7) -.2399(6) .4272(5) .043(3) 1 . 3
C(22) -.2110(7) -.3410(6) .4209(5) .044(3) 1 . 3
C(23) -.0222(6) -.3339(6) .2807(5) .040(2) 1 . 3
C(3) -.0045(5) .2095(6) .2360(5) .031(2) 1 . 0
C(31) .0318(7) .0919(7) .3483(5) .044(3) 1 . 3
C(32) -.0377(7) .3437(7) .2545(5) .041(3) 1 . 3
C(33) .1171(6) .1945(6) .1540(5) .039(3) 1 . 3
C(4) -.2319(6) .3767(5) .0715(5) .030(2) 1 . 0
C(41) -.3196(7) .4869(6) .1196(6) .045(3) 1 . 3
C(42) -.1345(7) .4337(6) -.0171(5) .040(3) 1 . 3
C(43) -.3192(7) .3526(6) .0127(5) .041(3) 1 . 3
B(1) -.3448(7) -.2996(7) .6946(6) .041(3) 1 . 0
F(21) -.3164(6) -.1816(6) .6405(5) .082(3) 1 . 0
F(22) -.4310(5) -.2937(7) .6294(5) .083(3) 1 . 0
F(23) -.2342(4) -.4098(5) .7056(4) .074(2) 1 . 0
F(24) -.4073(5) -.3003(5) .7976(3) .073(2) 1 . 0
C(11A) -.3438(13) .3821(13) .6527(10) .079(3) 0.8 . 2
Cl(3) -.2792(4) .2284(4) .7730(3) .091(2) 0.6 1 0
Cl(4) -.3216(4) .3380(4) .5335(3) .097(2) 0.6 1 0
Cl(3A) -.3567(16) .3071(16) .7613(13) .093(4) 0.2 2 0
Cl(4A) -.3415(19) .372(2) .5521(17) .127(5) 0.2 2 0

loop_
_geom_bond_atom_site_label_1
_geom_bond_atom_site_label_2
_geom_bond_distance
Pt(1) Cl(1) 2.401(2)
Pt(1) P(2) 2.294(2)
P(1) C(1) 1.908(8)
P(2) C(7) 1.819(5)
P(2) C(4) 1.900(4)
C(6) C(7) 1.542(7)
C(1) C(12) 1.526(7)
C(2) C(21) 1.522(12)
C(2) C(23) 1.529(9)
C(3) C(32) 1.548(11)
C(4) C(41) 1.540(9)
C(4) C(43) 1.532(12)
B(1) F(22) 1.387(12)
B(1) F(24) 1.380(9)
C(11A) Cl(4) 1.779(16)
C(11A) Cl(4A) 1.37(3)
Pt(1) P(1) 2.2940(10)
P(1) C(5) 1.823(6)
P(1) C(2) 1.890(5)
P(2) C(3) 1.887(7)
C(5) C(6) 1.515(11)
C(1) C(11) 1.524(11)
C(1) C(13) 1.554(9)
C(2) C(22) 1.537(10)
C(3) C(31) 1.524(7)
C(3) C(33) 1.541(8)
C(4) C(42) 1.538(9)
B(1) F(21) 1.377(11)
B(1) F(23) 1.351(8)
C(11A) Cl(3) 1.811(11)
C(11A) Cl(3A) 1.336(18)
